data_4087141
loop_
_publ_author_name
'Herrera, Alberto'
'Grasruck, Alexander'
'Heinemann, Frank W.'
'Scheurer, Andreas'
'Chelouan, Ahmed'
'Frie\&s, Sibylle'
'Seidel, Falk'
'Dorta, Romano'

_publ_section_title
;
 Developing P-Stereogenic, Planar--Chiral P-Alkene Ligands: Monodentate,
 Bidentate, and Double Agostic Coordination Modes on Ru(II)
;
_journal_issue 3
_journal_name_full Organometallics
_journal_page_first 714
_journal_paper_doi 10.1021/acs.organomet.6b00879
_journal_volume 36
_journal_year 2017
_chemical_formula_moiety 'C25 H29 B N P'
_chemical_formula_sum 'C25 H29 B N P'
_chemical_formula_weight 385.27
_space_group_crystal_system triclinic
_space_group_IT_number 2
_space_group_name_Hall '-P 1'
_space_group_name_H-M_alt 'P -1'
_symmetry_space_group_name_Hall '-P 1'
_symmetry_space_group_name_H-M 'P -1'
_atom_sites_solution_hydrogens geom
_audit_creation_date 2016-10-21
_audit_creation_method
;
Olex2 1.2
(compiled 2016.09.09 svn.r3337 for OlexSys, GUI svn.r5227)
;
_cell_angle_alpha 78.522(9)
_cell_angle_beta 78.721(6)
_cell_angle_gamma 78.902(5)
_cell_formula_units_Z 2
_cell_length_a 7.8586(7)
_cell_length_b 11.9229(9)
_cell_length_c 12.1330(16)
_cell_measurement_reflns_used 9325
_cell_measurement_temperature 100(2)
_cell_measurement_theta_max 28.65
_cell_measurement_theta_min 2.26
_cell_volume 1078.54(19)
_computing_cell_refinement 'Bruker SAINT'
_computing_data_collection 'Bruker APEX2'
_computing_data_reduction 'Bruker SAINT'
_computing_molecular_graphics 'SHELXTL 6.12 (Bruker AXS, 2002)'
_computing_publication_material 'Olex2 (Dolomanov et al., 2009)'
_computing_structure_refinement 'SHELXL-2014/6 (Sheldrick, 2008)'
_computing_structure_solution 'SHELXTL 6.12 (Bruker AXS, 2002)'
_diffrn_ambient_temperature 100.15
_diffrn_detector_area_resol_mean 83.33
_diffrn_measured_fraction_theta_full 0.999
_diffrn_measured_fraction_theta_max 0.986
_diffrn_measurement_device_type 'Bruker Smart APEX II CCD area detector'
_diffrn_measurement_method 'phi and omega scans'
_diffrn_radiation_monochromator 'Triumph curved graphite'
_diffrn_radiation_type MoK\a
_diffrn_radiation_wavelength 0.71073
_diffrn_reflns_av_R_equivalents 0.0314
_diffrn_reflns_av_unetI/netI 0.0164
_diffrn_reflns_Laue_measured_fraction_full 0.999
_diffrn_reflns_Laue_measured_fraction_max 0.986
_diffrn_reflns_limit_h_max 10
_diffrn_reflns_limit_h_min -10
_diffrn_reflns_limit_k_max 16
_diffrn_reflns_limit_k_min -16
_diffrn_reflns_limit_l_max 16
_diffrn_reflns_limit_l_min -16
_diffrn_reflns_number 83743
_diffrn_reflns_point_group_measured_fraction_full 0.999
_diffrn_reflns_point_group_measured_fraction_max 0.986
_diffrn_reflns_theta_full 25.242
_diffrn_reflns_theta_max 28.719
_diffrn_reflns_theta_min 1.736
_diffrn_source 'fine-focus sealed tube'
_diffrn_standards_number 0
_exptl_absorpt_coefficient_mu 0.138
_exptl_absorpt_correction_T_max 0.7458
_exptl_absorpt_correction_T_min 0.7090
_exptl_absorpt_correction_type multi-scan
_exptl_absorpt_process_details
;
SADABS-2014/5 (Bruker,2014/5) was used for absorption correction.
wR2(int) was 0.0448 before and 0.0416 after correction.
The Ratio of minimum to maximum transmission is 0.9507.
The \l/2 correction factor is Not present.
;
_exptl_crystal_colour colourless
_exptl_crystal_density_diffrn 1.186
_exptl_crystal_description block
_exptl_crystal_F_000 412
_exptl_crystal_size_max 0.26
_exptl_crystal_size_mid 0.24
_exptl_crystal_size_min 0.22
_refine_diff_density_max 0.438
_refine_diff_density_min -0.316
_refine_diff_density_rms 0.049
_refine_ls_extinction_method none
_refine_ls_goodness_of_fit_ref 1.031
_refine_ls_hydrogen_treatment mixed
_refine_ls_matrix_type full
_refine_ls_number_parameters 261
_refine_ls_number_reflns 5512
_refine_ls_number_restraints 0
_refine_ls_restrained_S_all 1.031
_refine_ls_R_factor_all 0.0482
_refine_ls_R_factor_gt 0.0384
_refine_ls_shift/su_max 0.000
_refine_ls_shift/su_mean 0.000
_refine_ls_structure_factor_coef Fsqd
_refine_ls_weighting_details 'w=1/[\s^2^(Fo^2^)+(0.0479P)^2^+0.6566P] where P=(Fo^2^+2Fc^2^)/3'
_refine_ls_weighting_scheme calc
_refine_ls_wR_factor_gt 0.0962
_refine_ls_wR_factor_ref 0.1032
_reflns_Friedel_coverage 0.000
_reflns_number_gt 4768
_reflns_number_total 5512
_reflns_threshold_expression 'I > 2\s(I)'
_cod_data_source_file om6b00879_si_001.cif
_cod_data_source_block rd1615
_cod_original_cell_volume 1078.5(2)
_cod_database_code 4087141
_shelxl_version_number 2014/6
_shelx_space_group_comment
;
The symmetry employed for this shelxl refinement is uniquely defined
by the following loop, which should always be used as a source of
symmetry information in preference to the above space-group names.
They are only intended as comments.
;
_shelx_estimated_absorpt_t_max 0.970
_shelx_estimated_absorpt_t_min 0.965
_olex2_refinement_description
;
1. Fixed Uiso
 At 1.2 times of:
  All C(H) groups
 At 1.5 times of:
  All C(H,H,H) groups
2.a Aromatic/amide H refined with riding coordinates:
 C2(H2), C3(H3), C4(H4), C5(H5), C8(H8), C10(H10), C11(H11), C12(H12),
 C13(H13), C16(H16), C17(H17), C18(H18), C19(H19), C20(H20)
2.b Idealised Me refined as rotating group:
 B1(H1A,H1B,H1C), C22(H22A,H22B,H22C), C23(H23A,H23B,H23C), C24(H24A,H24B,
 H24C), C25(H25A,H25B,H25C)
;
_olex2_submission_special_instructions 'No special instructions were received'

loop_
_space_group_symop_operation_xyz
'x, y, z'
'-x, -y, -z'

loop_
_atom_site_label
_atom_site_type_symbol
_atom_site_fract_x
_atom_site_fract_y
_atom_site_fract_z
_atom_site_U_iso_or_equiv
_atom_site_adp_type
_atom_site_occupancy
_atom_site_site_symmetry_order
_atom_site_calc_flag
_atom_site_refinement_flags_posn
P1 P 0.76845(4) 0.14626(3) 0.23933(3) 0.01492(9) Uani 1 1 d .
N1 N 0.63400(13) 0.27167(9) 0.26009(8) 0.0137(2) Uani 1 1 d .
B1 B 0.9910(2) 0.17514(14) 0.15086(14) 0.0222(3) Uani 1 1 d .
H1A H 0.9779 0.2014 0.0707 0.038(5) Uiso 1 1 calc GR
H1B H 1.0766 0.1036 0.1578 0.045(6) Uiso 1 1 calc GR
H1C H 1.0320 0.2351 0.1789 0.041(5) Uiso 1 1 calc GR
C1 C 0.49259(15) 0.27892(10) 0.35499(10) 0.0138(2) Uani 1 1 d .
C2 C 0.32698(16) 0.25984(11) 0.34460(11) 0.0175(2) Uani 1 1 d .
H2 H 0.3062 0.2488 0.2732 0.021 Uiso 1 1 calc R
C3 C 0.19227(16) 0.25692(11) 0.43791(12) 0.0196(3) Uani 1 1 d .
H3 H 0.0803 0.2431 0.4305 0.023 Uiso 1 1 calc R
C4 C 0.22177(16) 0.27433(11) 0.54210(11) 0.0186(3) Uani 1 1 d .
H4 H 0.1315 0.2694 0.6068 0.022 Uiso 1 1 calc R
C5 C 0.38388(16) 0.29897(11) 0.55123(10) 0.0164(2) Uani 1 1 d .
H5 H 0.4023 0.3123 0.6223 0.020 Uiso 1 1 calc R
C6 C 0.52124(15) 0.30465(10) 0.45758(10) 0.0139(2) Uani 1 1 d .
C7 C 0.68122(15) 0.34809(10) 0.46680(10) 0.0139(2) Uani 1 1 d .
C8 C 0.77158(16) 0.41454(11) 0.37997(10) 0.0151(2) Uani 1 1 d .
H8 H 0.8657 0.4423 0.3991 0.018 Uiso 1 1 calc R
C9 C 0.74578(15) 0.44992(11) 0.26111(10) 0.0147(2) Uani 1 1 d .
C10 C 0.79717(17) 0.55479(11) 0.20053(11) 0.0186(2) Uani 1 1 d .
H10 H 0.8413 0.6022 0.2391 0.022 Uiso 1 1 calc R
C11 C 0.78511(18) 0.59067(12) 0.08604(11) 0.0219(3) Uani 1 1 d .
H11 H 0.8204 0.6619 0.0468 0.026 Uiso 1 1 calc R
C12 C 0.72097(19) 0.52164(12) 0.02916(11) 0.0225(3) Uani 1 1 d .
H12 H 0.7133 0.5452 -0.0495 0.027 Uiso 1 1 calc R
C13 C 0.66796(17) 0.41790(11) 0.08731(11) 0.0192(3) Uani 1 1 d .
H13 H 0.6221 0.3716 0.0484 0.023 Uiso 1 1 calc R
C14 C 0.68161(16) 0.38149(10) 0.20196(10) 0.0146(2) Uani 1 1 d .
C15 C 0.73075(15) 0.33054(11) 0.58267(10) 0.0149(2) Uani 1 1 d .
C16 C 0.75327(16) 0.21970(11) 0.64864(11) 0.0177(2) Uani 1 1 d .
H16 H 0.7362 0.1549 0.6198 0.021 Uiso 1 1 calc R
C17 C 0.80054(18) 0.20367(12) 0.75631(11) 0.0211(3) Uani 1 1 d .
H17 H 0.8165 0.1281 0.8001 0.025 Uiso 1 1 calc R
C18 C 0.82438(18) 0.29788(13) 0.79973(11) 0.0221(3) Uani 1 1 d .
H18 H 0.8567 0.2869 0.8731 0.026 Uiso 1 1 calc R
C19 C 0.80083(18) 0.40827(12) 0.73543(11) 0.0216(3) Uani 1 1 d .
H19 H 0.8161 0.4730 0.7651 0.026 Uiso 1 1 calc R
C20 C 0.75483(17) 0.42435(11) 0.62750(11) 0.0180(2) Uani 1 1 d .
H20 H 0.7397 0.5001 0.5839 0.022 Uiso 1 1 calc R
C21 C 0.65539(18) 0.05514(11) 0.17810(11) 0.0206(3) Uani 1 1 d .
C22 C 0.5733(2) 0.13031(14) 0.07732(12) 0.0292(3) Uani 1 1 d .
H22A H 0.5200 0.0820 0.0415 0.044 Uiso 1 1 calc GR
H22B H 0.6647 0.1650 0.0213 0.044 Uiso 1 1 calc GR
H22C H 0.4827 0.1919 0.1049 0.044 Uiso 1 1 calc GR
C23 C 0.7964(2) -0.04224(14) 0.13520(14) 0.0322(3) Uani 1 1 d .
H23A H 0.8519 -0.0881 0.1990 0.048 Uiso 1 1 calc GR
H23B H 0.8857 -0.0082 0.0767 0.048 Uiso 1 1 calc GR
H23C H 0.7416 -0.0924 0.1026 0.048 Uiso 1 1 calc GR
C24 C 0.51404(19) -0.00198(12) 0.26482(12) 0.0240(3) Uani 1 1 d .
H24A H 0.4589 -0.0475 0.2271 0.036 Uiso 1 1 calc GR
H24B H 0.4247 0.0581 0.2960 0.036 Uiso 1 1 calc GR
H24C H 0.5683 -0.0530 0.3268 0.036 Uiso 1 1 calc GR
C25 C 0.79786(19) 0.06654(12) 0.38005(11) 0.0221(3) Uani 1 1 d .
H25A H 0.8699 0.1050 0.4136 0.033 Uiso 1 1 calc GR
H25B H 0.8567 -0.0128 0.3738 0.033 Uiso 1 1 calc GR
H25C H 0.6829 0.0644 0.4287 0.033 Uiso 1 1 calc GR

loop_
_atom_site_aniso_label
_atom_site_aniso_U_11
_atom_site_aniso_U_22
_atom_site_aniso_U_33
_atom_site_aniso_U_23
_atom_site_aniso_U_13
_atom_site_aniso_U_12
P1 0.01596(16) 0.01361(15) 0.01505(15) -0.00256(11) -0.00003(11) -0.00437(11)
N1 0.0143(5) 0.0133(5) 0.0132(4) -0.0020(4) 0.0003(4) -0.0044(4)
B1 0.0186(7) 0.0206(7) 0.0262(7) -0.0051(6) 0.0028(6) -0.0059(6)
C1 0.0136(5) 0.0124(5) 0.0147(5) -0.0011(4) -0.0007(4) -0.0028(4)
C2 0.0160(6) 0.0163(6) 0.0215(6) -0.0041(5) -0.0049(5) -0.0034(5)
C3 0.0126(6) 0.0181(6) 0.0284(7) -0.0037(5) -0.0029(5) -0.0042(5)
C4 0.0138(6) 0.0177(6) 0.0215(6) -0.0013(5) 0.0023(5) -0.0033(5)
C5 0.0155(6) 0.0163(6) 0.0159(5) -0.0014(4) -0.0007(4) -0.0022(4)
C6 0.0126(5) 0.0126(5) 0.0157(5) -0.0006(4) -0.0021(4) -0.0022(4)
C7 0.0130(5) 0.0144(5) 0.0142(5) -0.0030(4) -0.0021(4) -0.0015(4)
C8 0.0145(5) 0.0159(5) 0.0161(5) -0.0032(4) -0.0030(4) -0.0045(4)
C9 0.0129(5) 0.0160(6) 0.0141(5) -0.0015(4) -0.0002(4) -0.0032(4)
C10 0.0199(6) 0.0175(6) 0.0184(6) -0.0023(5) -0.0003(5) -0.0066(5)
C11 0.0262(7) 0.0180(6) 0.0195(6) 0.0016(5) -0.0003(5) -0.0073(5)
C12 0.0292(7) 0.0223(6) 0.0142(6) 0.0017(5) -0.0033(5) -0.0048(5)
C13 0.0228(6) 0.0194(6) 0.0164(6) -0.0027(5) -0.0048(5) -0.0043(5)
C14 0.0139(5) 0.0139(5) 0.0152(5) -0.0013(4) -0.0010(4) -0.0030(4)
C15 0.0123(5) 0.0186(6) 0.0133(5) -0.0015(4) -0.0007(4) -0.0037(4)
C16 0.0170(6) 0.0194(6) 0.0171(6) -0.0006(5) -0.0019(4) -0.0070(5)
C17 0.0202(6) 0.0238(6) 0.0175(6) 0.0044(5) -0.0028(5) -0.0076(5)
C18 0.0218(6) 0.0315(7) 0.0135(5) -0.0012(5) -0.0035(5) -0.0081(5)
C19 0.0235(7) 0.0252(7) 0.0184(6) -0.0075(5) -0.0037(5) -0.0051(5)
C20 0.0192(6) 0.0174(6) 0.0173(6) -0.0027(5) -0.0035(5) -0.0024(5)
C21 0.0244(7) 0.0179(6) 0.0216(6) -0.0061(5) -0.0001(5) -0.0094(5)
C22 0.0433(9) 0.0287(7) 0.0225(7) -0.0048(6) -0.0095(6) -0.0182(7)
C23 0.0322(8) 0.0276(8) 0.0397(8) -0.0191(7) 0.0062(6) -0.0102(6)
C24 0.0245(7) 0.0182(6) 0.0300(7) -0.0032(5) -0.0009(5) -0.0100(5)
C25 0.0271(7) 0.0181(6) 0.0198(6) -0.0001(5) -0.0041(5) -0.0028(5)

loop_
_atom_type_symbol
_atom_type_description
_atom_type_scat_dispersion_real
_atom_type_scat_dispersion_imag
_atom_type_scat_source
C C 0.0033 0.0016 'International Tables Vol C Tables 4.2.6.8 and 6.1.1.4'
H H 0.0000 0.0000 'International Tables Vol C Tables 4.2.6.8 and 6.1.1.4'
N N 0.0061 0.0033 'International Tables Vol C Tables 4.2.6.8 and 6.1.1.4'
P P 0.1023 0.0942 'International Tables Vol C Tables 4.2.6.8 and 6.1.1.4'
B B 0.0013 0.0007 'International Tables Vol C Tables 4.2.6.8 and 6.1.1.4'

loop_
_geom_angle_atom_site_label_1
_geom_angle_atom_site_label_2
_geom_angle_atom_site_label_3
_geom_angle
N1 P1 B1 111.06(6)
N1 P1 C21 109.94(6)
N1 P1 C25 106.22(6)
C21 P1 B1 113.78(7)
C25 P1 B1 110.25(7)
C25 P1 C21 105.18(6)
C1 N1 P1 122.63(8)
C14 N1 P1 120.85(8)
C14 N1 C1 114.64(10)
P1 B1 H1A 109.5
P1 B1 H1B 109.5
P1 B1 H1C 109.5
H1A B1 H1B 109.5
H1A B1 H1C 109.5
H1B B1 H1C 109.5
C2 C1 N1 119.46(11)
C2 C1 C6 120.33(11)
C6 C1 N1 120.21(10)
C1 C2 H2 119.8
C3 C2 C1 120.49(12)
C3 C2 H2 119.8
C2 C3 H3 120.1
C4 C3 C2 119.86(12)
C4 C3 H3 120.1
C3 C4 H4 120.1
C3 C4 C5 119.73(12)
C5 C4 H4 120.1
C4 C5 H5 119.2
C4 C5 C6 121.52(12)
C6 C5 H5 119.2
C1 C6 C7 122.64(11)
C5 C6 C1 117.79(11)
C5 C6 C7 119.28(11)
C6 C7 C15 117.46(10)
C8 C7 C6 123.76(11)
C8 C7 C15 118.26(11)
C7 C8 H8 115.2
C7 C8 C9 129.59(11)
C9 C8 H8 115.2
C10 C9 C8 118.59(11)
C10 C9 C14 117.93(11)
C14 C9 C8 123.38(11)
C9 C10 H10 119.2
C11 C10 C9 121.68(12)
C11 C10 H10 119.2
C10 C11 H11 120.3
C12 C11 C10 119.44(12)
C12 C11 H11 120.3
C11 C12 H12 120.0
C11 C12 C13 120.05(12)
C13 C12 H12 120.0
C12 C13 H13 119.8
C12 C13 C14 120.44(12)
C14 C13 H13 119.8
C9 C14 N1 119.44(10)
C13 C14 N1 120.09(11)
C13 C14 C9 120.45(11)
C16 C15 C7 120.74(11)
C20 C15 C7 120.66(11)
C20 C15 C16 118.60(11)
C15 C16 H16 119.7
C17 C16 C15 120.53(12)
C17 C16 H16 119.7
C16 C17 H17 119.9
C18 C17 C16 120.21(12)
C18 C17 H17 119.9
C17 C18 H18 120.1
C17 C18 C19 119.71(12)
C19 C18 H18 120.1
C18 C19 H19 119.9
C18 C19 C20 120.17(12)
C20 C19 H19 119.9
C15 C20 H20 119.6
C19 C20 C15 120.78(12)
C19 C20 H20 119.6
C22 C21 P1 108.89(9)
C23 C21 P1 107.11(10)
C23 C21 C22 109.60(12)
C24 C21 P1 113.63(9)
C24 C21 C22 109.85(12)
C24 C21 C23 107.68(11)
C21 C22 H22A 109.5
C21 C22 H22B 109.5
C21 C22 H22C 109.5
H22A C22 H22B 109.5
H22A C22 H22C 109.5
H22B C22 H22C 109.5
C21 C23 H23A 109.5
C21 C23 H23B 109.5
C21 C23 H23C 109.5
H23A C23 H23B 109.5
H23A C23 H23C 109.5
H23B C23 H23C 109.5
C21 C24 H24A 109.5
C21 C24 H24B 109.5
C21 C24 H24C 109.5
H24A C24 H24B 109.5
H24A C24 H24C 109.5
H24B C24 H24C 109.5
P1 C25 H25A 109.5
P1 C25 H25B 109.5
P1 C25 H25C 109.5
H25A C25 H25B 109.5
H25A C25 H25C 109.5
H25B C25 H25C 109.5

loop_
_geom_bond_atom_site_label_1
_geom_bond_atom_site_label_2
_geom_bond_distance
P1 N1 1.6891(11)
P1 B1 1.9180(15)
P1 C21 1.8635(13)
P1 C25 1.8154(13)
N1 C1 1.4388(15)
N1 C14 1.4387(15)
B1 H1A 0.9800
B1 H1B 0.9800
B1 H1C 0.9800
C1 C2 1.3968(17)
C1 C6 1.4081(16)
C2 H2 0.9500
C2 C3 1.3905(18)
C3 H3 0.9500
C3 C4 1.3902(19)
C4 H4 0.9500
C4 C5 1.3905(17)
C5 H5 0.9500
C5 C6 1.4066(17)
C6 C7 1.4798(16)
C7 C8 1.3541(17)
C7 C15 1.4958(16)
C8 H8 0.9500
C8 C9 1.4622(16)
C9 C10 1.4068(17)
C9 C14 1.4030(17)
C10 H10 0.9500
C10 C11 1.3860(18)
C11 H11 0.9500
C11 C12 1.389(2)
C12 H12 0.9500
C12 C13 1.3919(18)
C13 H13 0.9500
C13 C14 1.3911(17)
C15 C16 1.4010(17)
C15 C20 1.3952(18)
C16 H16 0.9500
C16 C17 1.3944(18)
C17 H17 0.9500
C17 C18 1.389(2)
C18 H18 0.9500
C18 C19 1.389(2)
C19 H19 0.9500
C19 C20 1.3931(17)
C20 H20 0.9500
C21 C22 1.538(2)
C21 C23 1.538(2)
C21 C24 1.5341(18)
C22 H22A 0.9800
C22 H22B 0.9800
C22 H22C 0.9800
C23 H23A 0.9800
C23 H23B 0.9800
C23 H23C 0.9800
C24 H24A 0.9800
C24 H24B 0.9800
C24 H24C 0.9800
C25 H25A 0.9800
C25 H25B 0.9800
C25 H25C 0.9800

loop_
_geom_torsion_atom_site_label_1
_geom_torsion_atom_site_label_2
_geom_torsion_atom_site_label_3
_geom_torsion_atom_site_label_4
_geom_torsion
P1 N1 C1 C2 -88.75(13)
P1 N1 C1 C6 91.03(13)
P1 N1 C14 C9 -102.41(12)
P1 N1 C14 C13 76.04(14)
N1 P1 C21 C22 48.37(11)
N1 P1 C21 C23 166.82(9)
N1 P1 C21 C24 -74.40(11)
N1 C1 C2 C3 174.68(11)
N1 C1 C6 C5 -173.60(11)
N1 C1 C6 C7 12.60(17)
B1 P1 N1 C1 -155.38(10)
B1 P1 N1 C14 8.17(11)
B1 P1 C21 C22 -76.90(12)
B1 P1 C21 C23 41.55(12)
B1 P1 C21 C24 160.33(10)
C1 N1 C14 C9 62.37(14)
C1 N1 C14 C13 -119.18(12)
C1 C2 C3 C4 0.70(19)
C1 C6 C7 C8 30.92(18)
C1 C6 C7 C15 -157.53(11)
C2 C1 C6 C5 6.17(17)
C2 C1 C6 C7 -167.62(11)
C2 C3 C4 C5 2.45(19)
C3 C4 C5 C6 -1.23(19)
C4 C5 C6 C1 -3.06(18)
C4 C5 C6 C7 170.95(11)
C5 C6 C7 C8 -142.78(13)
C5 C6 C7 C15 28.76(16)
C6 C1 C2 C3 -5.10(18)
C6 C7 C8 C9 -5.4(2)
C6 C7 C15 C16 54.89(16)
C6 C7 C15 C20 -124.86(13)
C7 C8 C9 C10 152.18(13)
C7 C8 C9 C14 -31.6(2)
C7 C15 C16 C17 179.59(11)
C7 C15 C20 C19 179.95(11)
C8 C7 C15 C16 -133.09(13)
C8 C7 C15 C20 47.16(17)
C8 C9 C10 C11 176.57(12)
C8 C9 C14 N1 1.48(18)
C8 C9 C14 C13 -176.96(12)
C9 C10 C11 C12 -0.1(2)
C10 C9 C14 N1 177.70(11)
C10 C9 C14 C13 -0.74(18)
C10 C11 C12 C13 0.6(2)
C11 C12 C13 C14 -1.2(2)
C12 C13 C14 N1 -177.18(12)
C12 C13 C14 C9 1.25(19)
C14 N1 C1 C2 106.76(13)
C14 N1 C1 C6 -73.46(14)
C14 C9 C10 C11 0.17(19)
C15 C7 C8 C9 -176.86(12)
C15 C16 C17 C18 0.5(2)
C16 C15 C20 C19 0.20(19)
C16 C17 C18 C19 0.0(2)
C17 C18 C19 C20 -0.5(2)
C18 C19 C20 C15 0.4(2)
C20 C15 C16 C17 -0.66(18)
C21 P1 N1 C1 77.81(10)
C21 P1 N1 C14 -118.64(9)
C25 P1 N1 C1 -35.49(11)
C25 P1 N1 C14 128.06(10)
C25 P1 C21 C22 162.34(10)
C25 P1 C21 C23 -79.21(11)
C25 P1 C21 C24 39.57(12)
